data_1503890
loop_
_publ_author_name
'Chebny, Vincent J.'
'Navale, Tushar S.'
'Shukla, Ruchi'
'Lindeman, Sergey V.'
'Rathore, Rajendra'

_publ_section_title
;
 X-ray structural characterization of charge delocalization onto the three
 equivalent benzenoid rings in hexamethoxytriptycene cation radical.
;
_journal_issue 11
_journal_name_full 'Organic letters'
_journal_page_first 2253
_journal_page_last 2256
_journal_paper_doi 10.1021/ol900558s
_journal_volume 11
_journal_year 2009
_chemical_formula_sum 'C29 H32 Cl2 O6'
_chemical_formula_weight 547.45
_chemical_name_systematic
; 
 ? 
;
_space_group_IT_number 4
_symmetry_cell_setting monoclinic
_symmetry_space_group_name_Hall 'P 2yb'
_symmetry_space_group_name_H-M 'P 1 21 1'
_atom_sites_solution_hydrogens geom
_atom_sites_solution_primary direct
_atom_sites_solution_secondary difmap
_audit_creation_method SHELXL-97
_cell_angle_alpha 90.00
_cell_angle_beta 95.7470(10)
_cell_angle_gamma 90.00
_cell_formula_units_Z 4
_cell_length_a 15.8842(3)
_cell_length_b 8.8279(2)
_cell_length_c 18.5716(4)
_cell_measurement_reflns_used 7287
_cell_measurement_temperature 140(2)
_cell_measurement_theta_max 61
_cell_measurement_theta_min 3
_cell_volume 2591.10(9)
_computing_cell_refinement 'SAINT v7.23A (Bruker, 2005)'
_computing_data_collection 'APEX2 v2.0-2 (Bruker, 2005)'
_computing_data_reduction 'SADABS-2004/1 (Bruker, 2005)'
_computing_molecular_graphics 'XP v5.1 (Bruker, 1998)'
_computing_publication_material 'XCIF v6.12 (Bruker, 2001)'
_computing_structure_refinement 'SHELXL-97 v.97-2 (Sheldrick, 1993-1997)'
_computing_structure_solution 'XS/SHELXTL v6.12 (Bruker, 2001)'
_diffrn_ambient_temperature 140(2)
_diffrn_measured_fraction_theta_full 0.978
_diffrn_measured_fraction_theta_max 0.978
_diffrn_measurement_device_type 'Bruker APEX2 CCD detector'
_diffrn_measurement_method '\w scans'
_diffrn_radiation_monochromator graphite
_diffrn_radiation_source 'fine-focus sealed tube'
_diffrn_radiation_type CuK\a
_diffrn_radiation_wavelength 1.54178
_diffrn_reflns_av_R_equivalents 0.0190
_diffrn_reflns_av_sigmaI/netI 0.0258
_diffrn_reflns_limit_h_max 17
_diffrn_reflns_limit_h_min -18
_diffrn_reflns_limit_k_max 9
_diffrn_reflns_limit_k_min -10
_diffrn_reflns_limit_l_max 21
_diffrn_reflns_limit_l_min 0
_diffrn_reflns_number 21491
_diffrn_reflns_theta_full 62.53
_diffrn_reflns_theta_max 62.53
_diffrn_reflns_theta_min 2.39
_exptl_absorpt_coefficient_mu 2.614
_exptl_absorpt_correction_T_max 0.7800
_exptl_absorpt_correction_T_min 0.4792
_exptl_absorpt_correction_type multi-scan
_exptl_absorpt_process_details
;
 SADABS. Program for empirical absorption correction of
 area-detector data. University of Goetingen. Germany. 
 Sheldrick, G. M. 1996
;
_exptl_crystal_colour colorless
_exptl_crystal_density_diffrn 1.403
_exptl_crystal_density_method 'not measured'
_exptl_crystal_description block
_exptl_crystal_F_000 1152
_exptl_crystal_size_max 0.33
_exptl_crystal_size_mid 0.20
_exptl_crystal_size_min 0.10
_refine_diff_density_max 0.533
_refine_diff_density_min -0.588
_refine_diff_density_rms 0.078
_refine_ls_abs_structure_details 'Flack H D (1983), Acta Cryst. A39, 876-881'
_refine_ls_abs_structure_Flack 0.036(16)
_refine_ls_extinction_method none
_refine_ls_goodness_of_fit_ref 1.021
_refine_ls_hydrogen_treatment constr
_refine_ls_matrix_type full
_refine_ls_number_parameters 667
_refine_ls_number_reflns 7416
_refine_ls_number_restraints 1
_refine_ls_restrained_S_all 1.021
_refine_ls_R_factor_all 0.0497
_refine_ls_R_factor_gt 0.0485
_refine_ls_shift/su_max 0.010
_refine_ls_shift/su_mean 0.002
_refine_ls_structure_factor_coef Fsqd
_refine_ls_weighting_details 'calc w=1/[\s^2^(Fo^2^)+(0.1122P)^2^+0.5001P] where P=(Fo^2^+2Fc^2^)/3'
_refine_ls_weighting_scheme calc
_refine_ls_wR_factor_gt 0.1349
_refine_ls_wR_factor_ref 0.1361
_reflns_number_gt 7097
_reflns_number_total 7416
_reflns_threshold_expression >2sigma(I)
_cod_data_source_file ol900558s_si_002.cif
_cod_data_source_block raj5n
_cod_original_sg_symbol_H-M 'P 21'
_cod_database_code 1503890

loop_
_symmetry_equiv_pos_as_xyz
'x, y, z'
'-x, y+1/2, -z'

loop_
_atom_site_label
_atom_site_type_symbol
_atom_site_fract_x
_atom_site_fract_y
_atom_site_fract_z
_atom_site_U_iso_or_equiv
_atom_site_adp_type
_atom_site_occupancy
_atom_site_symmetry_multiplicity
_atom_site_calc_flag
_atom_site_refinement_flags
O1 O -0.11833(13) 0.9302(2) 0.53656(9) 0.0220(4) Uani 1 1 d .
O2 O -0.07789(13) 0.6497(2) 0.55032(10) 0.0217(5) Uani 1 1 d .
O3 O -0.17602(13) 0.9746(2) 0.99408(10) 0.0248(5) Uani 1 1 d .
O4 O -0.13585(13) 0.6899(2) 1.00606(10) 0.0235(5) Uani 1 1 d .
O5 O 0.31863(11) 1.1779(2) 0.84948(10) 0.0161(4) Uani 1 1 d .
O6 O 0.36110(11) 0.8958(2) 0.85555(10) 0.0178(4) Uani 1 1 d .
C1 C -0.01220(16) 1.1992(3) 0.78560(14) 0.0148(5) Uani 1 1 d .
H1A H 0.0159 1.2454 0.7464 0.022 Uiso 1 1 calc R
H1B H 0.0057 1.2511 0.8312 0.022 Uiso 1 1 calc R
H1C H -0.0737 1.2085 0.7749 0.022 Uiso 1 1 calc R
C2 C 0.01166(15) 1.0333(3) 0.79221(13) 0.0117(5) Uani 1 1 d .
C3 C 0.05403(15) 0.7435(3) 0.80474(12) 0.0102(5) Uani 1 1 d .
C4 C 0.07782(16) 0.5768(3) 0.81241(13) 0.0136(5) Uani 1 1 d .
H4A H 0.1163 0.5502 0.7763 0.020 Uiso 1 1 calc R
H4B H 0.0266 0.5146 0.8049 0.020 Uiso 1 1 calc R
H4C H 0.1059 0.5582 0.8610 0.020 Uiso 1 1 calc R
C11 C -0.01376(15) 0.9379(3) 0.72379(13) 0.0126(5) Uani 1 1 d .
C12 C -0.05577(15) 0.9912(3) 0.65977(13) 0.0133(5) Uani 1 1 d .
H12A H -0.0707 1.0952 0.6551 0.016 Uiso 1 1 calc R
C13 C -0.07608(16) 0.8920(3) 0.60241(14) 0.0162(6) Uani 1 1 d .
C14 C -0.05416(16) 0.7383(3) 0.60965(13) 0.0149(5) Uani 1 1 d .
C15 C -0.01196(15) 0.6849(3) 0.67389(13) 0.0131(5) Uani 1 1 d .
H15A H 0.0028 0.5809 0.6791 0.016 Uiso 1 1 calc R
C16 C 0.00832(15) 0.7866(3) 0.73067(12) 0.0119(5) Uani 1 1 d .
C17 C -0.1350(2) 1.0874(4) 0.52426(16) 0.0319(8) Uani 1 1 d .
H17A H -0.1659 1.1011 0.4764 0.048 Uiso 1 1 calc R
H17B H -0.0813 1.1429 0.5266 0.048 Uiso 1 1 calc R
H17C H -0.1690 1.1262 0.5614 0.048 Uiso 1 1 calc R
C18 C -0.0604(2) 0.4915(4) 0.55671(16) 0.0315(7) Uani 1 1 d .
H18A H -0.0795 0.4409 0.5110 0.047 Uiso 1 1 calc R
H18B H -0.0904 0.4488 0.5956 0.047 Uiso 1 1 calc R
H18C H 0.0006 0.4761 0.5679 0.047 Uiso 1 1 calc R
C21 C -0.02903(15) 0.9491(3) 0.85233(13) 0.0127(5) Uani 1 1 d .
C22 C -0.08437(16) 1.0130(3) 0.89731(13) 0.0152(5) Uani 1 1 d .
H22A H -0.0980 1.1176 0.8932 0.018 Uiso 1 1 calc R
C23 C -0.11968(16) 0.9240(3) 0.94825(13) 0.0159(6) Uani 1 1 d .
C24 C -0.09796(16) 0.7683(3) 0.95458(13) 0.0172(6) Uani 1 1 d .
C25 C -0.04093(16) 0.7073(3) 0.91040(13) 0.0144(5) Uani 1 1 d .
H25A H -0.0254 0.6036 0.9152 0.017 Uiso 1 1 calc R
C26 C -0.00627(15) 0.7974(3) 0.85897(13) 0.0123(5) Uani 1 1 d .
C27 C -0.2015(2) 1.1284(4) 0.98567(17) 0.0325(8) Uani 1 1 d .
H27A H -0.2417 1.1527 1.0207 0.049 Uiso 1 1 calc R
H27B H -0.2286 1.1443 0.9365 0.049 Uiso 1 1 calc R
H27C H -0.1518 1.1942 0.9940 0.049 Uiso 1 1 calc R
C28 C -0.13090(18) 0.5280(3) 1.00278(14) 0.0222(6) Uani 1 1 d .
H28A H -0.1598 0.4838 1.0420 0.033 Uiso 1 1 calc R
H28B H -0.0714 0.4967 1.0080 0.033 Uiso 1 1 calc R
H28C H -0.1581 0.4927 0.9561 0.033 Uiso 1 1 calc R
C31 C 0.10736(15) 1.0053(3) 0.80948(12) 0.0109(5) Uani 1 1 d .
C32 C 0.16848(16) 1.1173(3) 0.82002(13) 0.0124(5) Uani 1 1 d .
H32A H 0.1527 1.2210 0.8160 0.015 Uiso 1 1 calc R
C33 C 0.25294(17) 1.0780(3) 0.83642(13) 0.0135(5) Uani 1 1 d .
C34 C 0.27598(16) 0.9238(3) 0.84116(12) 0.0134(5) Uani 1 1 d .
C35 C 0.21398(16) 0.8114(3) 0.83113(12) 0.0133(5) Uani 1 1 d .
H35A H 0.2293 0.7075 0.8348 0.016 Uiso 1 1 calc R
C36 C 0.12963(16) 0.8532(3) 0.81577(12) 0.0108(5) Uani 1 1 d .
C37 C 0.29783(18) 1.3341(3) 0.86065(15) 0.0185(6) Uani 1 1 d .
H37A H 0.3500 1.3933 0.8694 0.028 Uiso 1 1 calc R
H37B H 0.2652 1.3423 0.9026 0.028 Uiso 1 1 calc R
H37C H 0.2641 1.3730 0.8176 0.028 Uiso 1 1 calc R
C38 C 0.38543(16) 0.7433(3) 0.87320(14) 0.0183(6) Uani 1 1 d .
H38A H 0.4472 0.7373 0.8825 0.027 Uiso 1 1 calc R
H38B H 0.3662 0.6766 0.8327 0.027 Uiso 1 1 calc R
H38C H 0.3596 0.7113 0.9165 0.027 Uiso 1 1 calc R
O1A O 0.62608(12) 0.4516(2) 0.95568(10) 0.0231(5) Uani 1 1 d .
O2A O 0.57609(13) 0.1735(2) 0.95302(10) 0.0228(5) Uani 1 1 d .
O3A O 0.66770(12) 0.4460(2) 0.49480(10) 0.0230(5) Uani 1 1 d .
O4A O 0.63202(13) 0.1600(2) 0.49366(10) 0.0230(5) Uani 1 1 d .
O5A O 0.17950(11) 0.6675(2) 0.65415(10) 0.0150(4) Uani 1 1 d .
O6A O 0.13779(11) 0.3834(2) 0.64944(9) 0.0161(4) Uani 1 1 d .
C1A C 0.51097(16) 0.6937(3) 0.70270(14) 0.0152(6) Uani 1 1 d .
H1AA H 0.4843 0.7438 0.7416 0.023 Uiso 1 1 calc R
H1AB H 0.4911 0.7406 0.6563 0.023 Uiso 1 1 calc R
H1AC H 0.5726 0.7043 0.7114 0.023 Uiso 1 1 calc R
C2A C 0.48787(15) 0.5280(3) 0.70079(13) 0.0127(5) Uani 1 1 d .
C3A C 0.44573(15) 0.2368(3) 0.69601(12) 0.0103(5) Uani 1 1 d .
C4A C 0.42265(16) 0.0705(3) 0.69323(13) 0.0129(5) Uani 1 1 d .
H4AA H 0.3853 0.0481 0.7308 0.019 Uiso 1 1 calc R
H4AB H 0.4742 0.0094 0.7015 0.019 Uiso 1 1 calc R
H4AC H 0.3934 0.0464 0.6456 0.019 Uiso 1 1 calc R
C11A C 0.51540(15) 0.4406(3) 0.77088(13) 0.0129(5) Uani 1 1 d .
C12A C 0.56021(15) 0.4999(3) 0.83248(13) 0.0145(5) Uani 1 1 d .
H12B H 0.5765 0.6035 0.8338 0.017 Uiso 1 1 calc R
C13A C 0.58124(16) 0.4077(3) 0.89238(13) 0.0162(6) Uani 1 1 d .
C14A C 0.55536(15) 0.2540(3) 0.89056(13) 0.0152(5) Uani 1 1 d .
C15A C 0.51213(15) 0.1949(3) 0.82820(13) 0.0143(6) Uani 1 1 d .
H15B H 0.4961 0.0912 0.8262 0.017 Uiso 1 1 calc R
C16A C 0.49245(15) 0.2886(3) 0.76854(13) 0.0117(5) Uani 1 1 d .
C17A C 0.6474(2) 0.6083(4) 0.96227(16) 0.0288(7) Uani 1 1 d .
H17D H 0.6794 0.6266 1.0094 0.043 Uiso 1 1 calc R
H17E H 0.5955 0.6690 0.9584 0.043 Uiso 1 1 calc R
H17F H 0.6819 0.6370 0.9236 0.043 Uiso 1 1 calc R
C18A C 0.5491(2) 0.0195(4) 0.95347(15) 0.0283(7) Uani 1 1 d .
H18D H 0.5670 -0.0257 1.0007 0.042 Uiso 1 1 calc R
H18E H 0.5745 -0.0367 0.9156 0.042 Uiso 1 1 calc R
H18F H 0.4873 0.0152 0.9444 0.042 Uiso 1 1 calc R
C21A C 0.52649(15) 0.4364(3) 0.64106(13) 0.0127(5) Uani 1 1 d .
C22A C 0.57954(15) 0.4954(3) 0.59324(13) 0.0144(5) Uani 1 1 d .
H22B H 0.5930 0.6003 0.5944 0.017 Uiso 1 1 calc R
C23A C 0.61304(16) 0.4007(3) 0.54354(14) 0.0170(6) Uani 1 1 d .
C24A C 0.59339(16) 0.2447(3) 0.54253(13) 0.0168(6) Uani 1 1 d .
C25A C 0.53800(16) 0.1883(3) 0.58984(13) 0.0136(5) Uani 1 1 d .
H25B H 0.5229 0.0841 0.5882 0.016 Uiso 1 1 calc R
C26A C 0.50472(15) 0.2844(3) 0.63946(13) 0.0128(5) Uani 1 1 d .
C27A C 0.6982(2) 0.5968(4) 0.50146(17) 0.0319(8) Uani 1 1 d .
H27D H 0.7367 0.6161 0.4644 0.048 Uiso 1 1 calc R
H27E H 0.7285 0.6112 0.5496 0.048 Uiso 1 1 calc R
H27F H 0.6504 0.6674 0.4950 0.048 Uiso 1 1 calc R
C28A C 0.63376(18) -0.0002(3) 0.50490(14) 0.0215(6) Uani 1 1 d .
H28D H 0.6624 -0.0491 0.4667 0.032 Uiso 1 1 calc R
H28E H 0.5757 -0.0385 0.5036 0.032 Uiso 1 1 calc R
H28F H 0.6644 -0.0229 0.5521 0.032 Uiso 1 1 calc R
C31A C 0.39189(15) 0.4984(3) 0.68647(12) 0.0112(5) Uani 1 1 d .
C32A C 0.33023(16) 0.6097(3) 0.67688(12) 0.0115(5) Uani 1 1 d .
H32B H 0.3457 0.7137 0.6787 0.014 Uiso 1 1 calc R
C33A C 0.24573(16) 0.5682(3) 0.66456(13) 0.0128(5) Uani 1 1 d .
C34A C 0.22311(16) 0.4142(3) 0.66167(13) 0.0135(6) Uani 1 1 d .
C35A C 0.28582(16) 0.3025(3) 0.67153(12) 0.0123(5) Uani 1 1 d .
H35B H 0.2709 0.1982 0.6698 0.015 Uiso 1 1 calc R
C36A C 0.36992(16) 0.3456(3) 0.68379(13) 0.0115(5) Uani 1 1 d .
C37A C 0.19884(18) 0.8229(3) 0.63991(14) 0.0175(6) Uani 1 1 d .
H37D H 0.1463 0.8816 0.6332 0.026 Uiso 1 1 calc R
H37E H 0.2280 0.8289 0.5959 0.026 Uiso 1 1 calc R
H37F H 0.2355 0.8641 0.6809 0.026 Uiso 1 1 calc R
C38A C 0.11589(16) 0.2342(3) 0.62417(14) 0.0170(5) Uani 1 1 d .
H38D H 0.0542 0.2240 0.6175 0.025 Uiso 1 1 calc R
H38E H 0.1395 0.1596 0.6597 0.025 Uiso 1 1 calc R
H38F H 0.1390 0.2166 0.5779 0.025 Uiso 1 1 calc R
Cl1 Cl 0.69107(6) 0.93038(17) 0.80581(6) 0.0675(3) Uani 1 1 d .
Cl2 Cl 0.74577(6) 0.75990(17) 0.68481(5) 0.0626(3) Uani 1 1 d .
C1S C 0.7777(2) 0.8521(6) 0.7665(2) 0.0522(11) Uani 1 1 d .
H1SA H 0.8181 0.9337 0.7576 0.063 Uiso 1 1 calc R
H1SB H 0.8072 0.7789 0.8007 0.063 Uiso 1 1 calc R
Cl3 Cl 0.79063(6) 0.42519(17) 0.81277(5) 0.0704(4) Uani 1 1 d .
Cl4 Cl 0.76567(6) 0.24564(19) 0.68120(5) 0.0728(4) Uani 1 1 d .
C2S C 0.7167(2) 0.3486(5) 0.7453(2) 0.0517(11) Uani 1 1 d .
H2SA H 0.6771 0.2817 0.7683 0.062 Uiso 1 1 calc R
H2SB H 0.6834 0.4320 0.7208 0.062 Uiso 1 1 calc R

loop_
_atom_site_aniso_label
_atom_site_aniso_U_11
_atom_site_aniso_U_22
_atom_site_aniso_U_33
_atom_site_aniso_U_23
_atom_site_aniso_U_13
_atom_site_aniso_U_12
O1 0.0308(10) 0.0194(10) 0.0138(9) 0.0016(8) -0.0071(8) 0.0034(9)
O2 0.0314(11) 0.0148(11) 0.0167(9) -0.0048(8) -0.0082(8) 0.0016(9)
O3 0.0277(10) 0.0254(12) 0.0241(9) -0.0041(9) 0.0161(8) 0.0013(9)
O4 0.0304(11) 0.0222(11) 0.0203(10) 0.0020(8) 0.0153(8) -0.0038(9)
O5 0.0112(9) 0.0150(10) 0.0224(10) -0.0002(7) 0.0037(7) -0.0030(7)
O6 0.0098(9) 0.0191(11) 0.0238(9) 0.0045(8) -0.0012(7) 0.0017(8)
C1 0.0135(12) 0.0120(13) 0.0190(12) -0.0023(11) 0.0019(10) -0.0004(10)
C2 0.0059(11) 0.0152(14) 0.0142(12) 0.0012(10) 0.0014(9) -0.0005(10)
C3 0.0097(11) 0.0105(13) 0.0104(11) 0.0004(10) 0.0016(9) -0.0017(11)
C4 0.0151(13) 0.0113(14) 0.0141(12) -0.0010(10) 0.0010(10) 0.0016(11)
C11 0.0093(11) 0.0154(13) 0.0139(12) -0.0006(11) 0.0054(9) -0.0039(10)
C12 0.0106(11) 0.0141(13) 0.0152(12) 0.0038(11) 0.0005(9) -0.0010(10)
C13 0.0141(12) 0.0207(15) 0.0132(12) 0.0040(11) -0.0021(10) 0.0002(11)
C14 0.0151(12) 0.0173(14) 0.0123(12) -0.0003(11) 0.0010(9) -0.0016(11)
C15 0.0106(12) 0.0133(13) 0.0161(13) -0.0012(10) 0.0040(10) 0.0002(10)
C16 0.0087(11) 0.0158(14) 0.0115(11) 0.0006(11) 0.0030(9) 0.0025(10)
C17 0.0482(19) 0.0227(17) 0.0221(15) 0.0060(13) -0.0102(13) 0.0063(15)
C18 0.0481(18) 0.0193(16) 0.0245(14) -0.0082(13) -0.0085(13) 0.0025(15)
C21 0.0093(11) 0.0176(14) 0.0110(11) -0.0012(10) 0.0011(9) -0.0019(10)
C22 0.0148(12) 0.0143(14) 0.0168(12) -0.0028(11) 0.0028(10) 0.0015(11)
C23 0.0136(12) 0.0213(14) 0.0136(12) -0.0052(11) 0.0056(10) -0.0024(11)
C24 0.0176(13) 0.0210(15) 0.0133(12) -0.0020(11) 0.0029(10) -0.0031(11)
C25 0.0150(12) 0.0157(13) 0.0129(12) 0.0017(11) 0.0030(10) -0.0024(11)
C26 0.0096(11) 0.0135(14) 0.0134(11) -0.0013(10) -0.0004(9) -0.0017(10)
C27 0.0332(17) 0.0366(19) 0.0303(16) -0.0064(14) 0.0155(13) 0.0092(15)
C28 0.0264(14) 0.0218(17) 0.0190(13) 0.0068(12) 0.0051(11) -0.0032(12)
C31 0.0079(12) 0.0167(13) 0.0082(11) 0.0023(10) 0.0014(9) -0.0010(11)
C32 0.0141(13) 0.0115(13) 0.0118(12) 0.0004(10) 0.0021(9) 0.0008(10)
C33 0.0185(13) 0.0153(15) 0.0073(11) -0.0007(10) 0.0037(9) -0.0050(11)
C34 0.0109(12) 0.0186(14) 0.0110(12) 0.0015(11) 0.0030(9) 0.0010(11)
C35 0.0168(13) 0.0141(13) 0.0095(11) -0.0009(10) 0.0043(9) 0.0006(11)
C36 0.0091(12) 0.0145(14) 0.0088(11) -0.0007(9) 0.0006(9) -0.0023(10)
C37 0.0211(13) 0.0153(15) 0.0192(13) -0.0032(11) 0.0020(11) -0.0065(12)
C38 0.0148(12) 0.0193(15) 0.0209(13) 0.0018(12) 0.0018(10) 0.0058(12)
O1A 0.0264(10) 0.0239(12) 0.0169(9) -0.0044(8) -0.0080(8) -0.0019(8)
O2A 0.0299(10) 0.0218(11) 0.0147(9) 0.0050(8) -0.0075(8) -0.0024(9)
O3A 0.0278(10) 0.0221(11) 0.0218(9) 0.0019(8) 0.0157(8) -0.0015(8)
O4A 0.0335(11) 0.0174(11) 0.0210(10) -0.0024(8) 0.0163(9) 0.0030(9)
O5A 0.0118(9) 0.0127(10) 0.0205(9) 0.0007(7) 0.0028(7) 0.0029(7)
O6A 0.0097(8) 0.0151(10) 0.0231(9) -0.0024(8) -0.0006(7) -0.0019(7)
C1A 0.0132(12) 0.0139(14) 0.0191(13) 0.0000(11) 0.0046(10) 0.0004(10)
C2A 0.0066(12) 0.0172(15) 0.0148(12) -0.0027(11) 0.0040(9) 0.0004(10)
C3A 0.0101(12) 0.0108(13) 0.0101(11) -0.0013(10) 0.0019(9) 0.0034(10)
C4A 0.0141(12) 0.0104(14) 0.0140(12) 0.0018(10) 0.0004(10) -0.0031(11)
C11A 0.0095(11) 0.0155(13) 0.0147(12) -0.0001(11) 0.0055(9) 0.0029(10)
C12A 0.0092(11) 0.0166(13) 0.0181(12) -0.0039(11) 0.0035(10) 0.0000(11)
C13A 0.0131(12) 0.0220(15) 0.0131(12) -0.0039(11) -0.0005(9) -0.0007(11)
C14A 0.0144(12) 0.0175(14) 0.0139(12) 0.0009(11) 0.0025(9) 0.0024(11)
C15A 0.0126(12) 0.0153(14) 0.0151(13) 0.0000(11) 0.0018(10) 0.0007(10)
C16A 0.0083(11) 0.0157(14) 0.0116(11) -0.0028(11) 0.0031(9) -0.0004(10)
C17A 0.0351(17) 0.0238(16) 0.0254(15) -0.0045(13) -0.0068(12) -0.0027(14)
C18A 0.0381(17) 0.0248(17) 0.0207(13) 0.0080(13) -0.0035(12) -0.0061(13)
C21A 0.0093(11) 0.0156(13) 0.0132(12) -0.0014(11) 0.0009(9) 0.0012(10)
C22A 0.0136(12) 0.0157(13) 0.0141(12) 0.0008(11) 0.0021(10) -0.0011(11)
C23A 0.0153(12) 0.0211(15) 0.0153(12) 0.0032(11) 0.0048(10) 0.0013(11)
C24A 0.0190(13) 0.0200(15) 0.0121(12) 0.0009(11) 0.0041(10) 0.0033(12)
C25A 0.0130(12) 0.0142(13) 0.0134(12) -0.0028(10) 0.0011(10) 0.0015(10)
C26A 0.0086(11) 0.0155(14) 0.0142(11) 0.0021(11) 0.0011(9) 0.0021(10)
C27A 0.0360(17) 0.0326(19) 0.0304(16) -0.0006(14) 0.0193(13) -0.0144(15)
C28A 0.0270(14) 0.0200(14) 0.0183(12) -0.0032(12) 0.0065(11) 0.0037(12)
C31A 0.0092(12) 0.0176(13) 0.0070(10) -0.0033(10) 0.0016(9) 0.0001(11)
C32A 0.0134(13) 0.0121(13) 0.0091(11) -0.0003(10) 0.0020(9) 0.0008(10)
C33A 0.0183(13) 0.0118(13) 0.0086(11) -0.0001(10) 0.0032(9) 0.0032(11)
C34A 0.0108(12) 0.0192(15) 0.0108(12) -0.0029(10) 0.0027(9) -0.0011(11)
C35A 0.0163(13) 0.0093(13) 0.0117(11) 0.0001(10) 0.0032(10) -0.0011(10)
C36A 0.0097(12) 0.0138(14) 0.0110(11) 0.0005(9) 0.0020(9) 0.0022(10)
C37A 0.0215(13) 0.0123(13) 0.0190(12) 0.0029(11) 0.0035(11) 0.0055(11)
C38A 0.0158(12) 0.0162(14) 0.0188(12) -0.0020(11) 0.0012(10) -0.0045(11)
Cl1 0.0473(5) 0.0877(8) 0.0701(6) -0.0323(6) 0.0192(5) -0.0160(5)
Cl2 0.0382(5) 0.1003(9) 0.0503(5) -0.0286(6) 0.0086(4) -0.0151(5)
C1S 0.0360(19) 0.071(3) 0.048(2) -0.015(2) -0.0010(16) -0.012(2)
Cl3 0.0546(6) 0.0986(9) 0.0538(5) -0.0296(6) -0.0148(4) 0.0298(6)
Cl4 0.0424(5) 0.1209(11) 0.0532(5) -0.0381(7) -0.0052(4) 0.0263(6)
C2S 0.0385(19) 0.071(3) 0.044(2) -0.005(2) -0.0014(16) 0.019(2)

loop_
_atom_type_symbol
_atom_type_description
_atom_type_scat_dispersion_real
_atom_type_scat_dispersion_imag
_atom_type_scat_source
C C 0.0181 0.0091 'International Tables Vol C Tables 4.2.6.8 and 6.1.1.4'
H H 0.0000 0.0000 'International Tables Vol C Tables 4.2.6.8 and 6.1.1.4'
O O 0.0492 0.0322 'International Tables Vol C Tables 4.2.6.8 and 6.1.1.4'
Cl Cl 0.3639 0.7018 'International Tables Vol C Tables 4.2.6.8 and 6.1.1.4'

loop_
_geom_angle_atom_site_label_1
_geom_angle_atom_site_label_2
_geom_angle_atom_site_label_3
_geom_angle
C13 O1 C17 116.5(2)
C14 O2 C18 117.1(2)
C23 O3 C27 116.1(2)
C24 O4 C28 116.4(2)
C33 O5 C37 117.5(2)
C34 O6 C38 116.9(2)
C1 C2 C21 114.0(2)
C1 C2 C31 113.9(2)
C21 C2 C31 104.43(19)
C1 C2 C11 114.7(2)
C21 C2 C11 103.9(2)
C31 C2 C11 104.8(2)
C4 C3 C26 113.8(2)
C4 C3 C16 114.4(2)
C26 C3 C16 103.93(19)
C4 C3 C36 114.4(2)
C26 C3 C36 104.31(19)
C16 C3 C36 104.78(19)
C16 C11 C12 120.2(2)
C16 C11 C2 114.0(2)
C12 C11 C2 125.8(2)
C11 C12 C13 119.9(3)
O1 C13 C12 125.5(3)
O1 C13 C14 114.6(2)
C12 C13 C14 119.9(2)
O2 C14 C15 124.4(2)
O2 C14 C13 115.3(2)
C15 C14 C13 120.2(2)
C14 C15 C16 118.9(2)
C11 C16 C15 120.9(2)
C11 C16 C3 114.5(2)
C15 C16 C3 124.6(2)
C26 C21 C22 120.8(2)
C26 C21 C2 113.9(2)
C22 C21 C2 125.3(2)
C23 C22 C21 120.1(3)
O3 C23 C22 124.9(3)
O3 C23 C24 115.6(2)
C22 C23 C24 119.5(2)
O4 C24 C25 125.1(3)
O4 C24 C23 115.3(2)
C25 C24 C23 119.6(2)
C24 C25 C26 120.5(3)
C21 C26 C25 119.5(2)
C21 C26 C3 114.5(2)
C25 C26 C3 125.9(2)
C32 C31 C36 120.6(2)
C32 C31 C2 125.3(2)
C36 C31 C2 114.2(2)
C31 C32 C33 120.0(3)
O5 C33 C32 125.4(2)
O5 C33 C34 115.0(2)
C32 C33 C34 119.6(2)
O6 C34 C35 124.4(2)
O6 C34 C33 115.5(2)
C35 C34 C33 120.1(2)
C36 C35 C34 119.3(3)
C35 C36 C31 120.3(2)
C35 C36 C3 125.6(2)
C31 C36 C3 114.1(2)
C13A O1A C17A 116.5(2)
C14A O2A C18A 116.9(2)
C23A O3A C27A 116.6(2)
C24A O4A C28A 116.6(2)
C33A O5A C37A 117.6(2)
C34A O6A C38A 116.0(2)
C1A C2A C11A 114.8(2)
C1A C2A C31A 113.7(2)
C11A C2A C31A 104.7(2)
C1A C2A C21A 114.2(2)
C11A C2A C21A 104.2(2)
C31A C2A C21A 104.09(19)
C4A C3A C26A 113.9(2)
C4A C3A C36A 114.7(2)
C26A C3A C36A 104.52(19)
C4A C3A C16A 114.3(2)
C26A C3A C16A 104.09(19)
C36A C3A C16A 104.18(19)
C12A C11A C16A 120.1(2)
C12A C11A C2A 126.0(2)
C16A C11A C2A 114.0(2)
C11A C12A C13A 120.0(3)
O1A C13A C12A 125.7(3)
O1A C13A C14A 114.6(2)
C12A C13A C14A 119.7(2)
O2A C14A C15A 124.6(3)
O2A C14A C13A 115.5(2)
C15A C14A C13A 119.9(2)
C14A C15A C16A 119.6(3)
C11A C16A C15A 120.8(2)
C11A C16A C3A 114.6(2)
C15A C16A C3A 124.7(2)
C22A C21A C26A 121.1(2)
C22A C21A C2A 124.9(2)
C26A C21A C2A 113.9(2)
C21A C22A C23A 119.8(3)
O3A C23A C22A 124.8(3)
O3A C23A C24A 115.4(2)
C22A C23A C24A 119.8(2)
O4A C24A C25A 125.1(3)
O4A C24A C23A 115.4(2)
C25A C24A C23A 119.5(2)
C26A C25A C24A 120.2(3)
C21A C26A C25A 119.5(2)
C21A C26A C3A 114.8(2)
C25A C26A C3A 125.7(2)
C32A C31A C36A 120.7(2)
C32A C31A C2A 125.1(2)
C36A C31A C2A 114.2(2)
C31A C32A C33A 119.5(2)
O5A C33A C32A 124.8(2)
O5A C33A C34A 115.1(2)
C32A C33A C34A 120.1(2)
O6A C34A C35A 123.8(2)
O6A C34A C33A 116.2(2)
C35A C34A C33A 120.0(2)
C36A C35A C34A 119.3(3)
C35A C36A C31A 120.4(2)
C35A C36A C3A 125.4(2)
C31A C36A C3A 114.2(2)
Cl2 C1S Cl1 111.8(2)
Cl4 C2S Cl3 112.0(2)

loop_
_geom_bond_atom_site_label_1
_geom_bond_atom_site_label_2
_geom_bond_distance
O1 C13 1.376(3)
O1 C17 1.427(4)
O2 C14 1.373(3)
O2 C18 1.427(4)
O3 C23 1.370(3)
O3 C27 1.421(4)
O4 C24 1.368(3)
O4 C28 1.433(4)
O5 C33 1.369(3)
O5 C37 1.438(3)
O6 C34 1.374(3)
O6 C38 1.430(3)
C1 C2 1.515(4)
C2 C21 1.536(3)
C2 C31 1.542(3)
C2 C11 1.544(3)
C3 C4 1.523(4)
C3 C26 1.533(3)
C3 C16 1.538(3)
C3 C36 1.541(3)
C11 C16 1.384(4)
C11 C12 1.386(4)
C12 C13 1.392(4)
C13 C14 1.405(4)
C14 C15 1.391(4)
C15 C16 1.398(4)
C21 C26 1.390(4)
C21 C22 1.391(4)
C22 C23 1.390(4)
C23 C24 1.419(4)
C24 C25 1.390(4)
C25 C26 1.398(4)
C31 C32 1.386(4)
C31 C36 1.390(4)
C32 C33 1.390(4)
C33 C34 1.410(4)
C34 C35 1.397(4)
C35 C36 1.392(4)
O1A C13A 1.368(3)
O1A C17A 1.427(4)
O2A C14A 1.372(3)
O2A C18A 1.425(4)
O3A C23A 1.375(3)
O3A C27A 1.418(4)
O4A C24A 1.368(3)
O4A C28A 1.429(4)
O5A C33A 1.369(3)
O5A C37A 1.436(3)
O6A C34A 1.379(3)
O6A C38A 1.429(3)
C1A C2A 1.507(4)
C2A C11A 1.538(4)
C2A C31A 1.543(3)
C2A C21A 1.548(3)
C3A C4A 1.513(4)
C3A C26A 1.534(3)
C3A C36A 1.539(3)
C3A C16A 1.541(3)
C11A C12A 1.388(4)
C11A C16A 1.390(4)
C12A C13A 1.392(4)
C13A C14A 1.418(4)
C14A C15A 1.388(4)
C15A C16A 1.393(4)
C21A C22A 1.386(4)
C21A C26A 1.385(4)
C22A C23A 1.390(4)
C23A C24A 1.411(4)
C24A C25A 1.396(4)
C25A C26A 1.395(4)
C31A C32A 1.386(4)
C31A C36A 1.393(4)
C32A C33A 1.388(4)
C33A C34A 1.405(4)
C34A C35A 1.401(4)
C35A C36A 1.386(4)
Cl1 C1S 1.762(4)
Cl2 C1S 1.751(4)
Cl3 C2S 1.763(4)
Cl4 C2S 1.742(4)
